data_4125130
loop_
_publ_author_name
'Yuan, Shuai'
'Chen, Ying-Pin'
'Qin, Jun-Sheng'
'Lu, Weigang'
'Zou, Lanfang'
'Zhang, Qiang'
'Wang, Xuan'
'Sun, Xing'
'Zhou, Hong-Cai'

_publ_section_title
;
 Linker Installation: Engineering Pore Environment with Precisely Placed
 Functionalities in Zirconium MOFs.
;
_journal_issue 28
_journal_name_full 'Journal of the American Chemical Society'
_journal_page_first 8912
_journal_page_last 8919
_journal_paper_doi 10.1021/jacs.6b04501
_journal_volume 138
_journal_year 2016
_chemical_formula_moiety '(Zr6 O8 O8) (C16 H12 O6)4'
_chemical_formula_sum 'C64 H48 O40 Zr6'
_chemical_formula_weight 2004.34
_chemical_name_systematic
; 
 ? 
;
_space_group_IT_number 131
_symmetry_cell_setting tetragonal
_symmetry_space_group_name_Hall '-P 4c 2'
_symmetry_space_group_name_H-M 'P 42/m m c'
_atom_sites_solution_hydrogens geom
_atom_sites_solution_primary direct
_atom_sites_solution_secondary difmap
_audit_creation_method SHELXL-97
_cell_angle_alpha 90.00
_cell_angle_beta 90.00
_cell_angle_gamma 90.00
_cell_formula_units_Z 2
_cell_length_a 24.263(4)
_cell_length_b 24.263(4)
_cell_length_c 14.615(3)
_cell_measurement_reflns_used 4480
_cell_measurement_temperature 110(2)
_cell_measurement_theta_max 26.4694
_cell_measurement_theta_min 2.3377
_cell_volume 8604(3)
_computing_cell_refinement 'SAINT+ ver. (Bruker, 2001)'
_computing_data_collection 'APEX2  (Bruker, 2008)'
_computing_data_reduction 'SAINT+ ver. (Bruker, 2001)'
_computing_molecular_graphics 'SHELXTL (Sheldrick, 2008)'
_computing_publication_material 'SHELXTL (Sheldrick, 2008)'
_computing_structure_refinement 'SHELXL-97 (Sheldrick, 2008)'
_computing_structure_solution 'SHELXS-97 (Sheldrick, 2008)'
_diffrn_ambient_temperature 110(2)
_diffrn_measured_fraction_theta_full 0.992
_diffrn_measured_fraction_theta_max 0.992
_diffrn_measurement_device_type 'Bruker SMART APEX II CCD area detector'
_diffrn_measurement_method 'phi and omega scans'
_diffrn_radiation_monochromator graphite
_diffrn_radiation_source 'fine-focus sealed tube'
_diffrn_radiation_type MoK\a
_diffrn_radiation_wavelength 0.71073
_diffrn_reflns_av_R_equivalents 0.0800
_diffrn_reflns_av_sigmaI/netI 0.0721
_diffrn_reflns_limit_h_max 29
_diffrn_reflns_limit_h_min -29
_diffrn_reflns_limit_k_max 28
_diffrn_reflns_limit_k_min -11
_diffrn_reflns_limit_l_max 17
_diffrn_reflns_limit_l_min -8
_diffrn_reflns_number 22231
_diffrn_reflns_theta_full 25.99
_diffrn_reflns_theta_max 25.99
_diffrn_reflns_theta_min 2.34
_exptl_absorpt_coefficient_mu 0.393
_exptl_absorpt_correction_T_max 0.9961
_exptl_absorpt_correction_T_min 0.9961
_exptl_absorpt_correction_type multi-scan
_exptl_absorpt_process_details 'SADABS (Sheldrick, 2008)'
_exptl_crystal_colour Colorless
_exptl_crystal_density_diffrn 0.774
_exptl_crystal_density_meas ?
_exptl_crystal_density_method 'not measured'
_exptl_crystal_description 'Small pellet'
_exptl_crystal_F_000 1984
_exptl_crystal_size_max 0.01
_exptl_crystal_size_mid 0.01
_exptl_crystal_size_min 0.01
_platon_squeeze_details
;
;
_refine_diff_density_max 0.909
_refine_diff_density_min -0.670
_refine_diff_density_rms 0.096
_refine_ls_extinction_method none
_refine_ls_goodness_of_fit_ref 1.007
_refine_ls_hydrogen_treatment constr
_refine_ls_matrix_type full
_refine_ls_number_parameters 112
_refine_ls_number_reflns 4577
_refine_ls_number_restraints 59
_refine_ls_restrained_S_all 1.006
_refine_ls_R_factor_all 0.0852
_refine_ls_R_factor_gt 0.0651
_refine_ls_shift/su_max 0.000
_refine_ls_shift/su_mean 0.000
_refine_ls_structure_factor_coef Fsqd
_refine_ls_weighting_details 'calc w=1/[\s^2^(Fo^2^)+(0.0300P)^2^+34.0000P] where P=(Fo^2^+2Fc^2^)/3'
_refine_ls_weighting_scheme calc
_refine_ls_wR_factor_gt 0.1488
_refine_ls_wR_factor_ref 0.1539
_reflns_number_gt 2991
_reflns_number_total 4577
_reflns_threshold_expression >2sigma(I)
_cod_data_source_file ja6b04501_si_003.cif
_cod_data_source_block PCN700(OMe)2
_cod_depositor_comments
;
The following automatic conversions were performed:

'_symmetry_cell_setting' value 'Tetragonal' changed to 'tetragonal'
according to
/usr/data/users/saulius/crontab/automatic-downloads/rss-feeds/ACS/lib/dictionaries/cif_core.dic
dictionary named 'cif_core.dic' version 2.4.2 from 2011-04-26.

'_exptl_crystal_density_meas' value 'not measured' was changed to '?'
- the value is perceived as not measured.

Automatic conversion script
Id: cif_fix_values 4268 2015-11-12 08:31:59Z antanas 

 Adding full bibliography for 4125130--4125148.cif.
;
_cod_original_sg_symbol_H-M P4(2)/mmc
_cod_database_code 4125130

loop_
_symmetry_equiv_pos_as_xyz
'x, y, z'
'-y, x, z+1/2'
'-x, -y, z'
'y, -x, z+1/2'
'x, -y, -z'
'-x, y, -z'
'y, x, -z+1/2'
'-y, -x, -z+1/2'
'-x, -y, -z'
'y, -x, -z-1/2'
'x, y, -z'
'-y, x, -z-1/2'
'-x, y, z'
'x, -y, z'
'-y, -x, z-1/2'
'y, x, z-1/2'

loop_
_atom_site_label
_atom_site_type_symbol
_atom_site_fract_x
_atom_site_fract_y
_atom_site_fract_z
_atom_site_U_iso_or_equiv
_atom_site_adp_type
_atom_site_occupancy
_atom_site_symmetry_multiplicity
_atom_site_calc_flag
_atom_site_refinement_flags
_atom_site_disorder_assembly
_atom_site_disorder_group
Zr1 Zr 0.10038(3) 0.5000 0.0000 0.0254(2) Uani 1 4 d S . .
Zr2 Zr 0.0000 0.42775(2) 0.11979(5) 0.0373(2) Uani 1 2 d S . .
O5 O 0.0502(6) 0.4257(5) 0.0000 0.199(5) Uani 1 2 d S . .
O4 O 0.0500(5) 0.5000 0.1273(12) 0.248(8) Uani 1 2 d S . .
O3 O 0.0817(3) 0.3975(3) 0.1631(6) 0.193(3) Uani 1 1 d D . .
O2 O 0.1477(3) 0.4470(3) 0.0893(6) 0.193(3) Uani 1 1 d D . .
O6 O 0.0000 0.3386(5) 0.1148(10) 0.217(6) Uani 1 2 d S . .
O7 O 0.0000 0.4307(5) 0.2691(9) 0.202(5) Uani 1 2 d S . .
C8 C 0.1308(3) 0.4080(3) 0.1384(4) 0.231(8) Uani 1 1 d D A .
C5 C 0.1737(2) 0.36846(17) 0.1725(3) 0.297(4) Uani 1 1 d D . .
C2 C 0.25319(19) 0.2952(2) 0.2357(2) 0.297(4) Uani 1 1 d D . .
C6 C 0.2286(2) 0.3755(3) 0.1478(6) 0.297(4) Uani 0.606(8) 1 d PD A 1
H6A H 0.2389 0.4053 0.1094 0.356 Uiso 0.606(8) 1 calc PR A 1
C7 C 0.26833(19) 0.3389(3) 0.1795(6) 0.297(4) Uani 0.606(8) 1 d PD A 1
H7A H 0.3058 0.3437 0.1626 0.356 Uiso 0.606(8) 1 calc PR A 1
C4 C 0.15855(17) 0.3248(3) 0.2287(6) 0.297(4) Uani 0.606(8) 1 d PD A 1
H4A H 0.1210 0.3200 0.2456 0.356 Uiso 0.606(8) 1 calc PR A 1
C3 C 0.1983(2) 0.2882(3) 0.2603(5) 0.297(4) Uani 0.606(8) 1 d PDU A 1
O1 O 0.1824(4) 0.2415(6) 0.3204(11) 0.409(11) Uani 0.606(8) 1 d PDU A 1
C1 C 0.1239(6) 0.2317(13) 0.338(3) 0.409(11) Uani 0.606(8) 1 d PD A 1
H1A H 0.1199 0.1997 0.3789 0.614 Uiso 0.606(8) 1 calc PR A 1
H1B H 0.1047 0.2245 0.2806 0.614 Uiso 0.606(8) 1 calc PR A 1
H1C H 0.1078 0.2642 0.3678 0.614 Uiso 0.606(8) 1 calc PR A 1
C6B C 0.2272(3) 0.3712(4) 0.1388(7) 0.297(4) Uani 0.394(8) 1 d PD A 2
H6BA H 0.2366 0.3980 0.0941 0.356 Uiso 0.394(8) 1 calc PR A 2
C7B C 0.2669(2) 0.3346(4) 0.1703(7) 0.297(4) Uani 0.394(8) 1 d PD A 2
C4B C 0.1599(2) 0.3292(4) 0.2378(8) 0.297(4) Uani 0.394(8) 1 d PD A 2
H4BA H 0.1234 0.3273 0.2609 0.356 Uiso 0.394(8) 1 calc PR A 2
C3B C 0.1997(3) 0.2925(4) 0.2694(8) 0.297(4) Uani 0.394(8) 1 d PD A 2
H3BA H 0.1903 0.2657 0.3141 0.356 Uiso 0.394(8) 1 calc PR A 2
O1B O 0.3237(5) 0.3373(8) 0.1347(15) 0.409(11) Uani 0.394(8) 1 d PD A 2
C1B C 0.3419(11) 0.3901(11) 0.096(4) 0.409(11) Uani 0.394(8) 1 d PD A 2
H1BA H 0.3805 0.3872 0.0772 0.614 Uiso 0.394(8) 1 calc PR A 2
H1BB H 0.3382 0.4191 0.1425 0.614 Uiso 0.394(8) 1 calc PR A 2
H1BC H 0.3190 0.3993 0.0430 0.614 Uiso 0.394(8) 1 calc PR A 2

loop_
_atom_site_aniso_label
_atom_site_aniso_U_11
_atom_site_aniso_U_22
_atom_site_aniso_U_33
_atom_site_aniso_U_23
_atom_site_aniso_U_13
_atom_site_aniso_U_12
Zr1 0.0111(4) 0.0127(4) 0.0523(6) 0.000 0.000 0.000
Zr2 0.0235(3) 0.0288(3) 0.0597(5) 0.0148(3) 0.000 0.000
O5 0.236(13) 0.186(11) 0.175(10) 0.000 0.000 -0.072(10)
O4 0.194(11) 0.121(8) 0.43(2) 0.000 0.128(14) 0.000
O3 0.154(5) 0.168(5) 0.256(7) 0.061(5) 0.012(5) 0.002(4)
O2 0.154(5) 0.168(5) 0.256(7) 0.061(5) 0.012(5) 0.002(4)
O6 0.204(12) 0.154(10) 0.294(16) 0.042(11) 0.000 0.000
O7 0.203(12) 0.207(12) 0.197(12) 0.022(10) 0.000 0.000
C8 0.115(9) 0.259(17) 0.32(2) 0.134(16) 0.028(12) -0.021(11)
C5 0.181(6) 0.281(9) 0.428(12) 0.170(7) -0.046(8) 0.037(7)
C2 0.181(6) 0.281(9) 0.428(12) 0.170(7) -0.046(8) 0.037(7)
C6 0.181(6) 0.281(9) 0.428(12) 0.170(7) -0.046(8) 0.037(7)
C7 0.181(6) 0.281(9) 0.428(12) 0.170(7) -0.046(8) 0.037(7)
C4 0.181(6) 0.281(9) 0.428(12) 0.170(7) -0.046(8) 0.037(7)
C3 0.181(6) 0.281(9) 0.428(12) 0.170(7) -0.046(8) 0.037(7)
O1 0.266(17) 0.41(2) 0.55(3) 0.17(2) 0.01(2) -0.005(18)
C1 0.266(17) 0.41(2) 0.55(3) 0.17(2) 0.01(2) -0.005(18)
C6B 0.181(6) 0.281(9) 0.428(12) 0.170(7) -0.046(8) 0.037(7)
C7B 0.181(6) 0.281(9) 0.428(12) 0.170(7) -0.046(8) 0.037(7)
C4B 0.181(6) 0.281(9) 0.428(12) 0.170(7) -0.046(8) 0.037(7)
C3B 0.181(6) 0.281(9) 0.428(12) 0.170(7) -0.046(8) 0.037(7)
O1B 0.266(17) 0.41(2) 0.55(3) 0.17(2) 0.01(2) -0.005(18)
C1B 0.266(17) 0.41(2) 0.55(3) 0.17(2) 0.01(2) -0.005(18)

loop_
_atom_type_symbol
_atom_type_description
_atom_type_scat_dispersion_real
_atom_type_scat_dispersion_imag
_atom_type_scat_source
C C 0.0033 0.0016 'International Tables Vol C Tables 4.2.6.8 and 6.1.1.4'
H H 0.0000 0.0000 'International Tables Vol C Tables 4.2.6.8 and 6.1.1.4'
O O 0.0106 0.0060 'International Tables Vol C Tables 4.2.6.8 and 6.1.1.4'
Zr Zr -2.9673 0.5597 'International Tables Vol C Tables 4.2.6.8 and 6.1.1.4'

loop_
_geom_angle_atom_site_label_1
_geom_angle_atom_site_label_2
_geom_angle_atom_site_label_3
_geom_angle
_geom_angle_site_symmetry_1
_geom_angle_site_symmetry_3
O5 Zr1 O5 111.9(8) 5_565 .
O5 Zr1 O2 78.7(4) 5_565 14_565
O5 Zr1 O2 142.2(3) . 14_565
O5 Zr1 O2 142.2(3) 5_565 11
O5 Zr1 O2 78.7(4) . 11
O2 Zr1 O2 115.8(4) 14_565 11
O5 Zr1 O2 78.7(4) 5_565 5_565
O5 Zr1 O2 142.2(3) . 5_565
O2 Zr1 O2 74.2(5) 14_565 5_565
O2 Zr1 O2 73.0(5) 11 5_565
O5 Zr1 O2 142.2(3) 5_565 .
O5 Zr1 O2 78.7(4) . .
O2 Zr1 O2 73.0(5) 14_565 .
O2 Zr1 O2 74.2(5) 11 .
O2 Zr1 O2 115.8(4) 5_565 .
O5 Zr1 O4 72.1(3) 5_565 .
O5 Zr1 O4 72.1(3) . .
O2 Zr1 O4 77.7(4) 14_565 .
O2 Zr1 O4 142.8(3) 11 .
O2 Zr1 O4 142.8(3) 5_565 .
O2 Zr1 O4 77.7(4) . .
O5 Zr1 O4 72.1(3) 5_565 11
O5 Zr1 O4 72.1(3) . 11
O2 Zr1 O4 142.8(3) 14_565 11
O2 Zr1 O4 77.7(4) 11 11
O2 Zr1 O4 77.7(4) 5_565 11
O2 Zr1 O4 142.8(3) . 11
O4 Zr1 O4 113.4(9) . 11
O5 Zr1 Zr2 91.5(3) 5_565 .
O5 Zr1 Zr2 35.9(2) . .
O2 Zr1 Zr2 111.6(2) 14_565 .
O2 Zr1 Zr2 112.1(2) 11 .
O2 Zr1 Zr2 167.6(2) 5_565 .
O2 Zr1 Zr2 76.6(2) . .
O4 Zr1 Zr2 36.3(2) . .
O4 Zr1 Zr2 92.1(4) 11 .
O5 Zr1 Zr2 91.5(3) 5_565 11
O5 Zr1 Zr2 35.8(2) . 11
O2 Zr1 Zr2 167.6(2) 14_565 11
O2 Zr1 Zr2 76.6(2) 11 11
O2 Zr1 Zr2 111.6(2) 5_565 11
O2 Zr1 Zr2 112.1(2) . 11
O4 Zr1 Zr2 92.1(4) . 11
O4 Zr1 Zr2 36.3(2) 11 11
Zr2 Zr1 Zr2 60.52(3) . 11
O5 Zr1 Zr2 35.9(2) 5_565 9_565
O5 Zr1 Zr2 91.5(3) . 9_565
O2 Zr1 Zr2 112.1(2) 14_565 9_565
O2 Zr1 Zr2 111.6(2) 11 9_565
O2 Zr1 Zr2 76.6(2) 5_565 9_565
O2 Zr1 Zr2 167.6(2) . 9_565
O4 Zr1 Zr2 92.1(4) . 9_565
O4 Zr1 Zr2 36.3(2) 11 9_565
Zr2 Zr1 Zr2 90.98(2) . 9_565
Zr2 Zr1 Zr2 60.61(2) 11 9_565
O5 Zr1 Zr2 35.9(2) 5_565 3_565
O5 Zr1 Zr2 91.5(3) . 3_565
O2 Zr1 Zr2 76.6(2) 14_565 3_565
O2 Zr1 Zr2 167.6(2) 11 3_565
O2 Zr1 Zr2 112.1(2) 5_565 3_565
O2 Zr1 Zr2 111.6(2) . 3_565
O4 Zr1 Zr2 36.3(2) . 3_565
O4 Zr1 Zr2 92.1(4) 11 3_565
Zr2 Zr1 Zr2 60.60(2) . 3_565
Zr2 Zr1 Zr2 90.98(2) 11 3_565
Zr2 Zr1 Zr2 60.52(3) 9_565 3_565
O4 Zr2 O4 69.2(6) . 3_565
O4 Zr2 O5 74.8(5) . .
O4 Zr2 O5 112.7(6) 3_565 .
O4 Zr2 O5 112.7(6) . 13
O4 Zr2 O5 74.8(5) 3_565 13
O5 Zr2 O5 69.6(6) . 13
O4 Zr2 O7 85.5(6) . .
O4 Zr2 O7 85.5(6) 3_565 .
O5 Zr2 O7 145.2(3) . .
O5 Zr2 O7 145.2(3) 13 .
O4 Zr2 O6 145.3(3) . .
O4 Zr2 O6 145.3(3) 3_565 .
O5 Zr2 O6 87.1(5) . .
O5 Zr2 O6 87.1(5) 13 .
O7 Zr2 O6 93.8(5) . .
O4 Zr2 O3 75.4(4) . .
O4 Zr2 O3 140.3(4) 3_565 .
O5 Zr2 O3 73.4(4) . .
O5 Zr2 O3 137.7(4) 13 .
O7 Zr2 O3 74.0(3) . .
O6 Zr2 O3 71.2(3) . .
O4 Zr2 O3 140.3(4) . 13
O4 Zr2 O3 75.4(4) 3_565 13
O5 Zr2 O3 137.7(4) . 13
O5 Zr2 O3 73.4(4) 13 13
O7 Zr2 O3 74.0(3) . 13
O6 Zr2 O3 71.2(3) . 13
O3 Zr2 O3 127.9(4) . 13
O4 Zr2 Zr1 38.1(4) . .
O4 Zr2 Zr1 90.6(4) 3_565 .
O5 Zr2 Zr1 36.7(3) . .
O5 Zr2 Zr1 89.9(3) 13 .
O7 Zr2 Zr1 119.1(2) . .
O6 Zr2 Zr1 119.2(2) . .
O3 Zr2 Zr1 71.5(2) . .
O3 Zr2 Zr1 160.4(2) 13 .
O4 Zr2 Zr1 90.6(4) . 9_565
O4 Zr2 Zr1 38.1(4) 3_565 9_565
O5 Zr2 Zr1 89.9(3) . 9_565
O5 Zr2 Zr1 36.7(3) 13 9_565
O7 Zr2 Zr1 119.1(2) . 9_565
O6 Zr2 Zr1 119.2(2) . 9_565
O3 Zr2 Zr1 160.4(2) . 9_565
O3 Zr2 Zr1 71.5(2) 13 9_565
Zr1 Zr2 Zr1 89.02(2) . 9_565
O4 Zr2 Zr2 93.0(5) . 11
O4 Zr2 Zr2 93.0(5) 3_565 11
O5 Zr2 Zr2 34.8(3) . 11
O5 Zr2 Zr2 34.8(3) 13 11
O7 Zr2 Zr2 178.1(3) . 11
O6 Zr2 Zr2 88.1(4) . 11
O3 Zr2 Zr2 106.7(2) . 11
O3 Zr2 Zr2 106.7(2) 13 11
Zr1 Zr2 Zr2 59.741(14) . 11
Zr1 Zr2 Zr2 59.740(14) 9_565 11
O4 Zr2 Zr2 34.8(3) . 3_565
O4 Zr2 Zr2 34.8(3) 3_565 3_565
O5 Zr2 Zr2 91.4(3) . 3_565
O5 Zr2 Zr2 91.4(3) 13 3_565
O7 Zr2 Zr2 88.1(3) . 3_565
O6 Zr2 Zr2 178.1(4) . 3_565
O3 Zr2 Zr2 109.4(2) . 3_565
O3 Zr2 Zr2 109.4(2) 13 3_565
Zr1 Zr2 Zr2 59.698(11) . 3_565
Zr1 Zr2 Zr2 59.698(11) 9_565 3_565
Zr2 Zr2 Zr2 90.0 11 3_565
Zr1 O5 Zr2 107.4(4) . .
Zr1 O5 Zr2 107.4(4) . 11
Zr2 O5 Zr2 110.3(6) . 11
Zr2 O4 Zr2 110.4(6) . 3_565
Zr2 O4 Zr1 105.6(6) . .
Zr2 O4 Zr1 105.6(6) 3_565 .
C8 O3 Zr2 133.9(6) . .
C8 O2 Zr1 128.2(6) . .
O2 C8 O3 128.3(7) . .
O2 C8 C5 116.3(6) . .
O3 C8 C5 115.4(6) . .
C4B C5 C6B 120.01(6) . .
C4B C5 C4 7.1(8) . .
C6B C5 C4 119.50(13) . .
C4B C5 C6 119.50(13) . .
C6B C5 C6 7.1(8) . .
C4 C5 C6 120.01(6) . .
C4B C5 C8 120.0(4) . .
C6B C5 C8 120.0(4) . .
C4 C5 C8 120.0(4) . .
C6 C5 C8 120.0(4) . .
C3B C2 C7 119.50(13) . .
C3B C2 C7B 120.01(6) . .
C7 C2 C7B 7.1(8) . .
C3B C2 C3 7.1(8) . .
C7 C2 C3 120.02(6) . .
C7B C2 C3 119.50(13) . .
C3B C2 C2 120.23(15) . 7
C7 C2 C2 120.17(14) . 7
C7B C2 C2 119.61(17) . 7
C3 C2 C2 119.66(13) . 7
C5 C6 C7 119.98(7) . .
C5 C6 H6A 120.0 . .
C7 C6 H6A 120.0 . .
C2 C7 C6 120.01(7) . .
C2 C7 H7A 120.0 . .
C6 C7 H7A 120.0 . .
C3 C4 C5 120.01(7) . .
C3 C4 H4A 120.0 . .
C5 C4 H4A 120.0 . .
C4 C3 C2 119.97(7) . .
C4 C3 O1 120.3(2) . .
C2 C3 O1 119.8(2) . .
C1 O1 C3 118.9(10) . .
O1 C1 H1A 109.5 . .
O1 C1 H1B 109.5 . .
H1A C1 H1B 109.5 . .
O1 C1 H1C 109.5 . .
H1A C1 H1C 109.5 . .
H1B C1 H1C 109.5 . .
C5 C6B C7B 120.00(7) . .
C5 C6B H6BA 120.0 . .
C7B C6B H6BA 120.0 . .
C6B C7B C2 119.99(7) . .
C6B C7B O1B 120.1(2) . .
C2 C7B O1B 119.9(2) . .
C5 C4B C3B 119.99(7) . .
C5 C4B H4BA 120.0 . .
C3B C4B H4BA 120.0 . .
C2 C3B C4B 120.00(7) . .
C2 C3B H3BA 120.0 . .
C4B C3B H3BA 120.0 . .
C7B O1B C1B 117.2(11) . .
O1B C1B H1BA 109.5 . .
O1B C1B H1BB 109.5 . .
H1BA C1B H1BB 109.5 . .
O1B C1B H1BC 109.5 . .
H1BA C1B H1BC 109.5 . .
H1BB C1B H1BC 109.5 . .

loop_
_geom_bond_atom_site_label_1
_geom_bond_atom_site_label_2
_geom_bond_distance
_geom_bond_site_symmetry_2
Zr1 O5 2.177(11) 5_565
Zr1 O5 2.177(11) .
Zr1 O2 2.163(7) 14_565
Zr1 O2 2.163(7) 11
Zr1 O2 2.163(7) 5_565
Zr1 O2 2.163(7) .
Zr1 O4 2.227(14) .
Zr1 O4 2.227(14) 11
Zr1 Zr2 3.4741(8) .
Zr1 Zr2 3.4742(8) 11
Zr1 Zr2 3.4742(8) 9_565
Zr1 Zr2 3.4742(8) 3_565
Zr2 O4 2.134(8) .
Zr2 O4 2.134(8) 3_565
Zr2 O5 2.133(8) .
Zr2 O5 2.133(8) 13
Zr2 O7 2.183(13) .
Zr2 O6 2.163(12) .
Zr2 O3 2.206(7) .
Zr2 O3 2.206(7) 13
Zr2 Zr1 3.4741(8) 9_565
Zr2 Zr2 3.5015(16) 11
Zr2 Zr2 3.5059(13) 3_565
O5 Zr2 2.133(8) 11
O4 Zr2 2.134(8) 3_565
O3 C8 1.270(8) .
O2 C8 1.257(8) .
C8 C5 1.500(5) .
C5 C4B 1.3901(9) .
C5 C6B 1.3901(9) .
C5 C4 1.3902(9) .
C5 C6 1.3901(9) .
C2 C3B 1.3899(9) .
C2 C7 1.3899(8) .
C2 C7B 1.3904(8) .
C2 C3 1.3906(9) .
C2 C2 1.502(4) 7
C6 C7 1.3904(9) .
C6 H6A 0.9500 .
C7 H7A 0.9500 .
C4 C3 1.3901(9) .
C4 H4A 0.9500 .
C3 O1 1.483(9) .
O1 C1 1.464(9) .
C1 H1A 0.9800 .
C1 H1B 0.9800 .
C1 H1C 0.9800 .
C6B C7B 1.3902(9) .
C6B H6BA 0.9500 .
C7B O1B 1.473(10) .
C4B C3B 1.3903(9) .
C4B H4BA 0.9500 .
C3B H3BA 0.9500 .
O1B C1B 1.468(10) .
C1B H1BA 0.9800 .
C1B H1BB 0.9800 .
C1B H1BC 0.9800 .

loop_
_geom_torsion_atom_site_label_1
_geom_torsion_atom_site_label_2
_geom_torsion_atom_site_label_3
_geom_torsion_atom_site_label_4
_geom_torsion
_geom_torsion_site_symmetry_1
_geom_torsion_site_symmetry_4
O5 Zr1 Zr2 O4 -56.3(7) 5_565 .
O5 Zr1 Zr2 O4 176.7(8) . .
O2 Zr1 Zr2 O4 22.1(7) 14_565 .
O2 Zr1 Zr2 O4 154.0(7) 11 .
O2 Zr1 Zr2 O4 -94.0(13) 5_565 .
O2 Zr1 Zr2 O4 87.4(7) . .
O4 Zr1 Zr2 O4 -128.4(8) 11 .
Zr2 Zr1 Zr2 O4 -147.2(6) 11 .
Zr2 Zr1 Zr2 O4 -92.2(6) 9_565 .
Zr2 Zr1 Zr2 O4 -37.2(6) 3_565 .
O5 Zr1 Zr2 O4 -2.2(4) 5_565 3_565
O5 Zr1 Zr2 O4 -129.3(7) . 3_565
O2 Zr1 Zr2 O4 76.2(5) 14_565 3_565
O2 Zr1 Zr2 O4 -152.0(5) 11 3_565
O2 Zr1 Zr2 O4 -39.9(12) 5_565 3_565
O2 Zr1 Zr2 O4 141.5(5) . 3_565
O4 Zr1 Zr2 O4 54.1(6) . 3_565
O4 Zr1 Zr2 O4 -74.4(5) 11 3_565
Zr2 Zr1 Zr2 O4 -93.1(4) 11 3_565
Zr2 Zr1 Zr2 O4 -38.1(4) 9_565 3_565
Zr2 Zr1 Zr2 O4 16.8(4) 3_565 3_565
O5 Zr1 Zr2 O5 127.0(8) 5_565 .
O2 Zr1 Zr2 O5 -154.5(6) 14_565 .
O2 Zr1 Zr2 O5 -22.7(6) 11 .
O2 Zr1 Zr2 O5 89.4(13) 5_565 .
O2 Zr1 Zr2 O5 -89.2(6) . .
O4 Zr1 Zr2 O5 -176.7(8) . .
O4 Zr1 Zr2 O5 54.9(6) 11 .
Zr2 Zr1 Zr2 O5 36.2(6) 11 .
Zr2 Zr1 Zr2 O5 91.2(6) 9_565 .
Zr2 Zr1 Zr2 O5 146.1(6) 3_565 .
O5 Zr1 Zr2 O5 72.6(4) 5_565 13
O5 Zr1 Zr2 O5 -54.5(6) . 13
O2 Zr1 Zr2 O5 151.0(4) 14_565 13
O2 Zr1 Zr2 O5 -77.2(4) 11 13
O2 Zr1 Zr2 O5 34.9(12) 5_565 13
O2 Zr1 Zr2 O5 -143.7(4) . 13
O4 Zr1 Zr2 O5 128.9(7) . 13
O4 Zr1 Zr2 O5 0.4(4) 11 13
Zr2 Zr1 Zr2 O5 -18.3(3) 11 13
Zr2 Zr1 Zr2 O5 36.7(3) 9_565 13
Zr2 Zr1 Zr2 O5 91.6(3) 3_565 13
O5 Zr1 Zr2 O7 -87.4(4) 5_565 .
O5 Zr1 Zr2 O7 145.6(6) . .
O2 Zr1 Zr2 O7 -8.9(4) 14_565 .
O2 Zr1 Zr2 O7 122.9(4) 11 .
O2 Zr1 Zr2 O7 -125.0(12) 5_565 .
O2 Zr1 Zr2 O7 56.4(4) . .
O4 Zr1 Zr2 O7 -31.1(7) . .
O4 Zr1 Zr2 O7 -159.5(4) 11 .
Zr2 Zr1 Zr2 O7 -178.3(3) 11 .
Zr2 Zr1 Zr2 O7 -123.2(3) 9_565 .
Zr2 Zr1 Zr2 O7 -68.3(3) 3_565 .
O5 Zr1 Zr2 O6 159.1(4) 5_565 .
O5 Zr1 Zr2 O6 32.1(7) . .
O2 Zr1 Zr2 O6 -122.4(4) 14_565 .
O2 Zr1 Zr2 O6 9.4(4) 11 .
O2 Zr1 Zr2 O6 121.5(12) 5_565 .
O2 Zr1 Zr2 O6 -57.1(5) . .
O4 Zr1 Zr2 O6 -144.6(7) . .
O4 Zr1 Zr2 O6 87.0(4) 11 .
Zr2 Zr1 Zr2 O6 68.3(4) 11 .
Zr2 Zr1 Zr2 O6 123.3(4) 9_565 .
Zr2 Zr1 Zr2 O6 178.2(4) 3_565 .
O5 Zr1 Zr2 O3 -146.1(3) 5_565 .
O5 Zr1 Zr2 O3 86.9(6) . .
O2 Zr1 Zr2 O3 -67.6(3) 14_565 .
O2 Zr1 Zr2 O3 64.2(3) 11 .
O2 Zr1 Zr2 O3 176.3(12) 5_565 .
O2 Zr1 Zr2 O3 -2.3(4) . .
O4 Zr1 Zr2 O3 -89.8(7) . .
O4 Zr1 Zr2 O3 141.8(3) 11 .
Zr2 Zr1 Zr2 O3 123.1(2) 11 .
Zr2 Zr1 Zr2 O3 178.1(2) 9_565 .
Zr2 Zr1 Zr2 O3 -127.0(2) 3_565 .
O5 Zr1 Zr2 O3 41.4(7) 5_565 13
O5 Zr1 Zr2 O3 -85.6(9) . 13
O2 Zr1 Zr2 O3 119.8(8) 14_565 13
O2 Zr1 Zr2 O3 -108.3(8) 11 13
O2 Zr1 Zr2 O3 3.7(13) 5_565 13
O2 Zr1 Zr2 O3 -174.9(7) . 13
O4 Zr1 Zr2 O3 97.7(10) . 13
O4 Zr1 Zr2 O3 -30.8(7) 11 13
Zr2 Zr1 Zr2 O3 -49.5(7) 11 13
Zr2 Zr1 Zr2 O3 5.5(7) 9_565 13
Zr2 Zr1 Zr2 O3 60.5(7) 3_565 13
O5 Zr1 Zr2 Zr1 35.86(19) 5_565 9_565
O5 Zr1 Zr2 Zr1 -91.2(6) . 9_565
O2 Zr1 Zr2 Zr1 114.3(2) 14_565 9_565
O2 Zr1 Zr2 Zr1 -113.9(3) 11 9_565
O2 Zr1 Zr2 Zr1 -1.8(12) 5_565 9_565
O2 Zr1 Zr2 Zr1 179.6(3) . 9_565
O4 Zr1 Zr2 Zr1 92.2(6) . 9_565
O4 Zr1 Zr2 Zr1 -36.3(2) 11 9_565
Zr2 Zr1 Zr2 Zr1 -55.002(17) 11 9_565
Zr2 Zr1 Zr2 Zr1 0.0 9_565 9_565
Zr2 Zr1 Zr2 Zr1 54.934(19) 3_565 9_565
O5 Zr1 Zr2 Zr2 90.86(19) 5_565 11
O5 Zr1 Zr2 Zr2 -36.2(6) . 11
O2 Zr1 Zr2 Zr2 169.3(2) 14_565 11
O2 Zr1 Zr2 Zr2 -58.9(3) 11 11
O2 Zr1 Zr2 Zr2 53.2(12) 5_565 11
O2 Zr1 Zr2 Zr2 -125.4(3) . 11
O4 Zr1 Zr2 Zr2 147.2(6) . 11
O4 Zr1 Zr2 Zr2 18.7(2) 11 11
Zr2 Zr1 Zr2 Zr2 55.002(17) 9_565 11
Zr2 Zr1 Zr2 Zr2 109.937(11) 3_565 11
O5 Zr1 Zr2 Zr2 -19.08(19) 5_565 3_565
O5 Zr1 Zr2 Zr2 -146.1(6) . 3_565
O2 Zr1 Zr2 Zr2 59.4(2) 14_565 3_565
O2 Zr1 Zr2 Zr2 -168.8(3) 11 3_565
O2 Zr1 Zr2 Zr2 -56.7(12) 5_565 3_565
O2 Zr1 Zr2 Zr2 124.7(3) . 3_565
O4 Zr1 Zr2 Zr2 37.2(6) . 3_565
O4 Zr1 Zr2 Zr2 -91.2(2) 11 3_565
Zr2 Zr1 Zr2 Zr2 -109.937(11) 11 3_565
Zr2 Zr1 Zr2 Zr2 -54.934(19) 9_565 3_565
O5 Zr1 O5 Zr2 -59.4(5) 5_565 .
O2 Zr1 O5 Zr2 40.7(10) 14_565 .
O2 Zr1 O5 Zr2 158.6(6) 11 .
O2 Zr1 O5 Zr2 -159.4(3) 5_565 .
O2 Zr1 O5 Zr2 82.7(5) . .
O4 Zr1 O5 Zr2 2.1(5) . .
O4 Zr1 O5 Zr2 -120.8(7) 11 .
Zr2 Zr1 O5 Zr2 -118.7(9) 11 .
Zr2 Zr1 O5 Zr2 -89.6(5) 9_565 .
Zr2 Zr1 O5 Zr2 -29.1(5) 3_565 .
O5 Zr1 O5 Zr2 59.4(5) 5_565 11
O2 Zr1 O5 Zr2 159.4(3) 14_565 11
O2 Zr1 O5 Zr2 -82.7(5) 11 11
O2 Zr1 O5 Zr2 -40.7(10) 5_565 11
O2 Zr1 O5 Zr2 -158.6(6) . 11
O4 Zr1 O5 Zr2 120.8(7) . 11
O4 Zr1 O5 Zr2 -2.1(5) 11 11
Zr2 Zr1 O5 Zr2 118.7(9) . 11
Zr2 Zr1 O5 Zr2 29.1(5) 9_565 11
Zr2 Zr1 O5 Zr2 89.6(5) 3_565 11
O4 Zr2 O5 Zr1 -2.1(5) . .
O4 Zr2 O5 Zr1 57.1(6) 3_565 .
O5 Zr2 O5 Zr1 119.8(3) 13 .
O7 Zr2 O5 Zr1 -59.9(10) . .
O6 Zr2 O5 Zr1 -152.3(5) . .
O3 Zr2 O5 Zr1 -81.1(5) . .
O3 Zr2 O5 Zr1 150.2(4) 13 .
Zr1 Zr2 O5 Zr1 88.5(5) 9_565 .
Zr2 Zr2 O5 Zr1 116.8(8) 11 .
Zr2 Zr2 O5 Zr1 28.8(5) 3_565 .
O4 Zr2 O5 Zr2 -119.0(7) . 11
O4 Zr2 O5 Zr2 -59.8(6) 3_565 11
O5 Zr2 O5 Zr2 2.9(7) 13 11
O7 Zr2 O5 Zr2 -176.7(6) . 11
O6 Zr2 O5 Zr2 90.9(5) . 11
O3 Zr2 O5 Zr2 162.1(6) . 11
O3 Zr2 O5 Zr2 33.4(9) 13 11
Zr1 Zr2 O5 Zr2 -116.8(8) . 11
Zr1 Zr2 O5 Zr2 -28.4(5) 9_565 11
Zr2 Zr2 O5 Zr2 -88.0(5) 3_565 11
O4 Zr2 O4 Zr2 -6.3(10) 3_565 3_565
O5 Zr2 O4 Zr2 115.7(9) . 3_565
O5 Zr2 O4 Zr2 56.1(8) 13 3_565
O7 Zr2 O4 Zr2 -93.2(7) . 3_565
O6 Zr2 O4 Zr2 176.6(7) . 3_565
O3 Zr2 O4 Zr2 -167.8(8) . 3_565
O3 Zr2 O4 Zr2 -35.0(13) 13 3_565
Zr1 Zr2 O4 Zr2 113.7(11) . 3_565
Zr1 Zr2 O4 Zr2 26.0(7) 9_565 3_565
Zr2 Zr2 O4 Zr2 85.7(7) 11 3_565
O4 Zr2 O4 Zr1 -120.0(3) 3_565 .
O5 Zr2 O4 Zr1 2.1(5) . .
O5 Zr2 O4 Zr1 -57.6(6) 13 .
O7 Zr2 O4 Zr1 153.1(5) . .
O6 Zr2 O4 Zr1 63.0(13) . .
O3 Zr2 O4 Zr1 78.5(5) . .
O3 Zr2 O4 Zr1 -148.7(4) 13 .
Zr1 Zr2 O4 Zr1 -87.7(5) 9_565 .
Zr2 Zr2 O4 Zr1 -28.0(5) 11 .
Zr2 Zr2 O4 Zr1 -113.7(11) 3_565 .
O5 Zr1 O4 Zr2 119.1(8) 5_565 .
O5 Zr1 O4 Zr2 -2.0(5) . .
O2 Zr1 O4 Zr2 -159.0(6) 14_565 .
O2 Zr1 O4 Zr2 -42.2(11) 11 .
O2 Zr1 O4 Zr2 159.2(4) 5_565 .
O2 Zr1 O4 Zr2 -84.0(5) . .
O4 Zr1 O4 Zr2 58.5(5) 11 .
Zr2 Zr1 O4 Zr2 28.2(5) 11 .
Zr2 Zr1 O4 Zr2 88.8(5) 9_565 .
Zr2 Zr1 O4 Zr2 117.0(10) 3_565 .
O5 Zr1 O4 Zr2 2.0(5) 5_565 3_565
O5 Zr1 O4 Zr2 -119.1(8) . 3_565
O2 Zr1 O4 Zr2 84.0(5) 14_565 3_565
O2 Zr1 O4 Zr2 -159.2(4) 11 3_565
O2 Zr1 O4 Zr2 42.2(11) 5_565 3_565
O2 Zr1 O4 Zr2 159.0(6) . 3_565
O4 Zr1 O4 Zr2 -58.5(5) 11 3_565
Zr2 Zr1 O4 Zr2 -117.0(10) . 3_565
Zr2 Zr1 O4 Zr2 -88.8(5) 11 3_565
Zr2 Zr1 O4 Zr2 -28.2(5) 9_565 3_565
O4 Zr2 O3 C8 -43.2(8) . .
O4 Zr2 O3 C8 -70.9(11) 3_565 .
O5 Zr2 O3 C8 34.9(7) . .
O5 Zr2 O3 C8 64.6(9) 13 .
O7 Zr2 O3 C8 -132.7(8) . .
O6 Zr2 O3 C8 127.5(8) . .
O3 Zr2 O3 C8 173.2(3) 13 .
Zr1 Zr2 O3 C8 -3.6(6) . .
Zr1 Zr2 O3 C8 2.2(13) 9_565 .
Zr2 Zr2 O3 C8 45.5(7) 11 .
Zr2 Zr2 O3 C8 -50.6(7) 3_565 .
O5 Zr1 O2 C8 84.3(9) 5_565 .
O5 Zr1 O2 C8 -27.0(6) . .
O2 Zr1 O2 C8 127.6(5) 14_565 .
O2 Zr1 O2 C8 -108.4(6) 11 .
O2 Zr1 O2 C8 -170.0(8) 5_565 .
O4 Zr1 O2 C8 46.9(6) . .
O4 Zr1 O2 C8 -65.8(11) 11 .
Zr2 Zr1 O2 C8 9.6(6) . .
Zr2 Zr1 O2 C8 -40.4(7) 11 .
Zr2 Zr1 O2 C8 11.5(17) 9_565 .
Zr2 Zr1 O2 C8 60.0(7) 3_565 .
Zr1 O2 C8 O3 -16.7(5) . .
Zr1 O2 C8 C5 163.3(5) . .
Zr2 O3 C8 O2 12.9(5) . .
Zr2 O3 C8 C5 -167.1(5) . .
O2 C8 C5 C4B 170.4(8) . .
O3 C8 C5 C4B -9.6(8) . .
O2 C8 C5 C6B -9.6(8) . .
O3 C8 C5 C6B 170.4(8) . .
O2 C8 C5 C4 178.7(6) . .
O3 C8 C5 C4 -1.3(6) . .
O2 C8 C5 C6 -1.3(6) . .
O3 C8 C5 C6 178.7(6) . .
C4B C5 C6 C7 8.2(9) . .
C6B C5 C6 C7 -88.0(5) . .
C4 C5 C6 C7 -0.01(9) . .
C8 C5 C6 C7 -179.98(6) . .
C3B C2 C7 C6 -8.2(9) . .
C7B C2 C7 C6 87.9(4) . .
C3 C2 C7 C6 0.00(6) . .
C2 C2 C7 C6 175.5(3) 7 .
C5 C6 C7 C2 0.00(9) . .
C4B C5 C4 C3 -87.9(4) . .
C6B C5 C4 C3 8.2(9) . .
C6 C5 C4 C3 0.02(6) . .
C8 C5 C4 C3 179.99(4) . .
C5 C4 C3 C2 -0.01(3) . .
C5 C4 C3 O1 179.99(4) . .
C3B C2 C3 C4 87.9(5) . .
C7 C2 C3 C4 0.00(3) . .
C7B C2 C3 C4 -8.2(9) . .
C2 C2 C3 C4 -175.5(3) 7 .
C3B C2 C3 O1 -92.1(5) . .
C7 C2 C3 O1 180.00(4) . .
C7B C2 C3 O1 171.8(9) . .
C2 C2 C3 O1 4.5(3) 7 .
C4 C3 O1 C1 6(3) . .
C2 C3 O1 C1 -174(3) . .
C4B C5 C6B C7B 0.01(9) . .
C4 C5 C6B C7B -8.2(9) . .
C6 C5 C6B C7B 87.9(4) . .
C8 C5 C6B C7B -179.98(9) . .
C5 C6B C7B C2 0.00(9) . .
C5 C6B C7B O1B 180.00(6) . .
C3B C2 C7B C6B 0.00(6) . .
C7 C2 C7B C6B -87.9(5) . .
C3 C2 C7B C6B 8.2(9) . .
C2 C2 C7B C6B 175.5(3) 7 .
C3B C2 C7B O1B 180.00(4) . .
C7 C2 C7B O1B 92.1(4) . .
C3 C2 C7B O1B -171.8(9) . .
C2 C2 C7B O1B -4.5(3) 7 .
C6B C5 C4B C3B -0.01(6) . .
C4 C5 C4B C3B 87.9(5) . .
C6 C5 C4B C3B -8.2(9) . .
C8 C5 C4B C3B 179.98(8) . .
C7 C2 C3B C4B 8.2(9) . .
C7B C2 C3B C4B 0.00(3) . .
C3 C2 C3B C4B -88.0(4) . .
C2 C2 C3B C4B -175.5(3) 7 .
C5 C4B C3B C2 0.00(3) . .
C6B C7B O1B C1B 24(3) . .
C2 C7B O1B C1B -156(3) . .

loop_
_platon_squeeze_void_nr
_platon_squeeze_void_average_x
_platon_squeeze_void_average_y
_platon_squeeze_void_average_z
_platon_squeeze_void_volume
_platon_squeeze_void_count_electrons
_platon_squeeze_void_content
1 -0.024 -0.017 -0.048 5311 1687 ' '
